data_1544913
loop_
_publ_author_name
'Kumada, N.'
'Miura, A.'
'Takei, T.'
'Nishimoto, S.'
'Kameshima, Y.'
'Miyake, M.'
'Kuroiwa, Y.'
'Moriyoshi, C.'

_publ_section_title
;
 Hydrothermal synthesis and crystal structure analysis of two new cadmium
 bismuthates, CdBi2O6 and Cd0.37Bi0.63O1.79
;
_journal_name_full 'Journal of Asian Ceramic Societies'
_journal_page_first 251
_journal_page_last 254
_journal_volume 3
_journal_year 2015
_chemical_formula_sum 'Bi0.63 Cd0.37 O1.79'
_chemical_name_common Cd0.37Bi0.63O1.79
_chemical_name_mineral Cd0.37Bi0.63O1.79
_space_group_IT_number 225
_space_group_name_H-M_alt 'F m -3 m'
_symmetry_space_group_name_Hall '-F 4 2 3'
_symmetry_space_group_name_H-M 'F m -3 m'
_cell_angle_alpha 90
_cell_angle_beta 90
_cell_angle_gamma 90
_cell_formula_units_Z 4
_cell_length_a 5.4110(4)
_cell_length_b 5.4110(4)
_cell_length_c 5.4110(4)
_cell_volume 158.43(2)
_cod_data_source_file Cd0.37Bi0.63O1.79.cif
_cod_data_source_block Cd0.37Bi0.63O1.79
_cod_original_formula_sum 'Cd0.37 Bi0.63 O1.79'
_cod_database_code 1544913

loop_
_space_group_symop_operation_xyz
'x, y, z'
'-x, -y, -z'
'-x, -y, z'
'x, y, -z'
'-x, y, -z'
'x, -y, z'
'x, -y, -z'
'-x, y, z'
'z, x, y'
'-z, -x, -y'
'z, -x, -y'
'-z, x, y'
'-z, -x, y'
'z, x, -y'
'-z, x, -y'
'z, -x, y'
'y, z, x'
'-y, -z, -x'
'-y, z, -x'
'y, -z, x'
'y, -z, -x'
'-y, z, x'
'-y, -z, x'
'y, z, -x'
'y, x, -z'
'-y, -x, z'
'-y, -x, -z'
'y, x, z'
'y, -x, z'
'-y, x, -z'
'-y, x, z'
'y, -x, -z'
'x, z, -y'
'-x, -z, y'
'-x, z, y'
'x, -z, -y'
'-x, -z, -y'
'x, z, y'
'x, -z, y'
'-x, z, -y'
'z, y, -x'
'-z, -y, x'
'z, -y, x'
'-z, y, -x'
'-z, y, x'
'z, -y, -x'
'-z, -y, -x'
'z, y, x'
'x, y+1/2, z+1/2'
'-x, -y+1/2, -z+1/2'
'-x, -y+1/2, z+1/2'
'x, y+1/2, -z+1/2'
'-x, y+1/2, -z+1/2'
'x, -y+1/2, z+1/2'
'x, -y+1/2, -z+1/2'
'-x, y+1/2, z+1/2'
'z, x+1/2, y+1/2'
'-z, -x+1/2, -y+1/2'
'z, -x+1/2, -y+1/2'
'-z, x+1/2, y+1/2'
'-z, -x+1/2, y+1/2'
'z, x+1/2, -y+1/2'
'-z, x+1/2, -y+1/2'
'z, -x+1/2, y+1/2'
'y, z+1/2, x+1/2'
'-y, -z+1/2, -x+1/2'
'-y, z+1/2, -x+1/2'
'y, -z+1/2, x+1/2'
'y, -z+1/2, -x+1/2'
'-y, z+1/2, x+1/2'
'-y, -z+1/2, x+1/2'
'y, z+1/2, -x+1/2'
'y, x+1/2, -z+1/2'
'-y, -x+1/2, z+1/2'
'-y, -x+1/2, -z+1/2'
'y, x+1/2, z+1/2'
'y, -x+1/2, z+1/2'
'-y, x+1/2, -z+1/2'
'-y, x+1/2, z+1/2'
'y, -x+1/2, -z+1/2'
'x, z+1/2, -y+1/2'
'-x, -z+1/2, y+1/2'
'-x, z+1/2, y+1/2'
'x, -z+1/2, -y+1/2'
'-x, -z+1/2, -y+1/2'
'x, z+1/2, y+1/2'
'x, -z+1/2, y+1/2'
'-x, z+1/2, -y+1/2'
'z, y+1/2, -x+1/2'
'-z, -y+1/2, x+1/2'
'z, -y+1/2, x+1/2'
'-z, y+1/2, -x+1/2'
'-z, y+1/2, x+1/2'
'z, -y+1/2, -x+1/2'
'-z, -y+1/2, -x+1/2'
'z, y+1/2, x+1/2'
'x+1/2, y, z+1/2'
'-x+1/2, -y, -z+1/2'
'-x+1/2, -y, z+1/2'
'x+1/2, y, -z+1/2'
'-x+1/2, y, -z+1/2'
'x+1/2, -y, z+1/2'
'x+1/2, -y, -z+1/2'
'-x+1/2, y, z+1/2'
'z+1/2, x, y+1/2'
'-z+1/2, -x, -y+1/2'
'z+1/2, -x, -y+1/2'
'-z+1/2, x, y+1/2'
'-z+1/2, -x, y+1/2'
'z+1/2, x, -y+1/2'
'-z+1/2, x, -y+1/2'
'z+1/2, -x, y+1/2'
'y+1/2, z, x+1/2'
'-y+1/2, -z, -x+1/2'
'-y+1/2, z, -x+1/2'
'y+1/2, -z, x+1/2'
'y+1/2, -z, -x+1/2'
'-y+1/2, z, x+1/2'
'-y+1/2, -z, x+1/2'
'y+1/2, z, -x+1/2'
'y+1/2, x, -z+1/2'
'-y+1/2, -x, z+1/2'
'-y+1/2, -x, -z+1/2'
'y+1/2, x, z+1/2'
'y+1/2, -x, z+1/2'
'-y+1/2, x, -z+1/2'
'-y+1/2, x, z+1/2'
'y+1/2, -x, -z+1/2'
'x+1/2, z, -y+1/2'
'-x+1/2, -z, y+1/2'
'-x+1/2, z, y+1/2'
'x+1/2, -z, -y+1/2'
'-x+1/2, -z, -y+1/2'
'x+1/2, z, y+1/2'
'x+1/2, -z, y+1/2'
'-x+1/2, z, -y+1/2'
'z+1/2, y, -x+1/2'
'-z+1/2, -y, x+1/2'
'z+1/2, -y, x+1/2'
'-z+1/2, y, -x+1/2'
'-z+1/2, y, x+1/2'
'z+1/2, -y, -x+1/2'
'-z+1/2, -y, -x+1/2'
'z+1/2, y, x+1/2'
'x+1/2, y+1/2, z'
'-x+1/2, -y+1/2, -z'
'-x+1/2, -y+1/2, z'
'x+1/2, y+1/2, -z'
'-x+1/2, y+1/2, -z'
'x+1/2, -y+1/2, z'
'x+1/2, -y+1/2, -z'
'-x+1/2, y+1/2, z'
'z+1/2, x+1/2, y'
'-z+1/2, -x+1/2, -y'
'z+1/2, -x+1/2, -y'
'-z+1/2, x+1/2, y'
'-z+1/2, -x+1/2, y'
'z+1/2, x+1/2, -y'
'-z+1/2, x+1/2, -y'
'z+1/2, -x+1/2, y'
'y+1/2, z+1/2, x'
'-y+1/2, -z+1/2, -x'
'-y+1/2, z+1/2, -x'
'y+1/2, -z+1/2, x'
'y+1/2, -z+1/2, -x'
'-y+1/2, z+1/2, x'
'-y+1/2, -z+1/2, x'
'y+1/2, z+1/2, -x'
'y+1/2, x+1/2, -z'
'-y+1/2, -x+1/2, z'
'-y+1/2, -x+1/2, -z'
'y+1/2, x+1/2, z'
'y+1/2, -x+1/2, z'
'-y+1/2, x+1/2, -z'
'-y+1/2, x+1/2, z'
'y+1/2, -x+1/2, -z'
'x+1/2, z+1/2, -y'
'-x+1/2, -z+1/2, y'
'-x+1/2, z+1/2, y'
'x+1/2, -z+1/2, -y'
'-x+1/2, -z+1/2, -y'
'x+1/2, z+1/2, y'
'x+1/2, -z+1/2, y'
'-x+1/2, z+1/2, -y'
'z+1/2, y+1/2, -x'
'-z+1/2, -y+1/2, x'
'z+1/2, -y+1/2, x'
'-z+1/2, y+1/2, -x'
'-z+1/2, y+1/2, x'
'z+1/2, -y+1/2, -x'
'-z+1/2, -y+1/2, -x'
'z+1/2, y+1/2, x'

loop_
_atom_site_label
_atom_site_occupancy
_atom_site_fract_x
_atom_site_fract_y
_atom_site_fract_z
_atom_site_adp_type
_atom_site_B_iso_or_equiv
_atom_site_type_symbol
CdBi 0.6300 0.000000 0.000000 0.000000 Biso 2.200000 Bi
CdBi 0.3700 0.000000 0.000000 0.000000 Biso 2.200000 Cd
O 0.8950 0.250000 0.250000 0.250000 Biso 1.500000 O
